data_7707447
loop_
_publ_author_name
'Szczepkowska, Anna M.'
'Janeta, Mateusz'
'Siczek, Mi\/losz'
'Tylus, W\/lodzimierz'
'Trzeciak, Anna M.'
'Bury, Wojciech'

_publ_section_title
;
 Immobilization of Rh(I) precursor in a porphyrin metal-organic framework
 - turning on the catalytic activity.
;
_journal_issue 26
_journal_name_full 'Dalton transactions (Cambridge, England : 2003)'
_journal_page_first 9051
_journal_page_last 9058
_journal_paper_doi 10.1039/d1dt00518a
_journal_volume 50
_journal_year 2021
_chemical_formula_moiety 'C219 H124 Cl3 N12 O35 Rh3 Zr6, 28(H2 O)'
_chemical_formula_sum 'C219 H124 Cl3 N12 O62 Rh3 Zr6'
_chemical_formula_weight 4877.99
_space_group_crystal_system cubic
_space_group_IT_number 221
_space_group_name_Hall '-P 4 2 3'
_space_group_name_H-M_alt 'P m -3 m'
_atom_sites_solution_hydrogens mixed
_audit_creation_method SHELXL-2018/1
_audit_update_record
;
2021-04-14 deposited with the CCDC.	2021-05-04 downloaded from the CCDC.
;
_cell_angle_alpha 90
_cell_angle_beta 90
_cell_angle_gamma 90
_cell_formula_units_Z 1
_cell_length_a 25.388(3)
_cell_length_b 25.388(3)
_cell_length_c 25.388(3)
_cell_measurement_reflns_used 21757
_cell_measurement_temperature 100(2)
_cell_measurement_theta_max 35.78
_cell_measurement_theta_min 1.8
_cell_volume 16364(3)
_computing_cell_refinement 'CrysAlisPro 1.171.41.80a (Rigaku OD, 2020)'
_computing_data_collection 'CrysAlisPro 1.171.41.80a (Rigaku OD, 2020)'
_computing_data_reduction 'CrysAlisPro 1.171.41.80a (Rigaku OD, 2020)'
_computing_publication_material 'SHELXL-2018/1 (Sheldrick, 2018)'
_computing_structure_refinement 'SHELXL-2018/1 (Sheldrick, 2018)'
_computing_structure_solution 'SHELXS (Sheldrick, 2018)'
_diffrn_ambient_temperature 100(2)
_diffrn_detector 'Hybrid Pixel Array Detector'
_diffrn_detector_area_resol_mean 10.0000
_diffrn_detector_type 'HyPix-Arc 150'
_diffrn_measured_fraction_theta_full 0.999
_diffrn_measured_fraction_theta_max 0.999
_diffrn_measurement_device_type 'XtaLAB Synergy R, DW system, HyPix-Arc 150'
_diffrn_measurement_method /w
_diffrn_radiation_type MoK\a
_diffrn_radiation_wavelength 0.71073
_diffrn_reflns_av_R_equivalents 0.0532
_diffrn_reflns_av_unetI/netI 0.0163
_diffrn_reflns_Laue_measured_fraction_full 0.999
_diffrn_reflns_Laue_measured_fraction_max 0.999
_diffrn_reflns_limit_h_max 27
_diffrn_reflns_limit_h_min -32
_diffrn_reflns_limit_k_max 28
_diffrn_reflns_limit_k_min -32
_diffrn_reflns_limit_l_max 32
_diffrn_reflns_limit_l_min -28
_diffrn_reflns_number 47220
_diffrn_reflns_point_group_measured_fraction_full 0.999
_diffrn_reflns_point_group_measured_fraction_max 0.999
_diffrn_reflns_theta_full 25.242
_diffrn_reflns_theta_max 27.497
_diffrn_reflns_theta_min 1.794
_diffrn_source 'Rotating-anode X-ray tube'
_diffrn_source_type 'Rigaku (Mo) X-ray Source'
_exptl_absorpt_coefficient_mu 0.206
_exptl_absorpt_correction_T_max 1.000
_exptl_absorpt_correction_T_min 0.818
_exptl_absorpt_correction_type gaussian
_exptl_absorpt_process_details
;
CrysAlisPro 1.171.41.80a (Rigaku Oxford Diffraction, 2020)
Numerical absorption correction based on gaussian integration over
a multifaceted crystal model
Empirical absorption correction using spherical harmonics,
implemented in SCALE3 ABSPACK scaling algorithm.
;
_exptl_crystal_colour purple
_exptl_crystal_density_diffrn 0.495
_exptl_crystal_description plate
_exptl_crystal_F_000 2444
_exptl_crystal_size_max 0.185
_exptl_crystal_size_mid 0.174
_exptl_crystal_size_min 0.028
_refine_diff_density_max 1.097
_refine_diff_density_min -1.425
_refine_diff_density_rms 0.130
_refine_ls_extinction_method none
_refine_ls_goodness_of_fit_ref 1.234
_refine_ls_hydrogen_treatment constr
_refine_ls_matrix_type full
_refine_ls_number_parameters 133
_refine_ls_number_reflns 3663
_refine_ls_number_restraints 3
_refine_ls_restrained_S_all 1.234
_refine_ls_R_factor_all 0.1155
_refine_ls_R_factor_gt 0.0901
_refine_ls_shift/su_max 0.001
_refine_ls_shift/su_mean 0.000
_refine_ls_structure_factor_coef Fsqd
_refine_ls_weighting_details 'w=1/[\s^2^(Fo^2^)+(0.1571P)^2^+27.5877P] where P=(Fo^2^+2Fc^2^)/3'
_refine_ls_weighting_scheme calc
_refine_ls_wR_factor_gt 0.2518
_refine_ls_wR_factor_ref 0.3109
_reflns_Friedel_coverage 0.000
_reflns_number_gt 2867
_reflns_number_total 3663
_reflns_threshold_expression 'I > 2\s(I)'
_cod_data_source_file d1dt00518a2.cif
_cod_data_source_block aww392a
_cod_depositor_comments 'Adding full bibliography for 7707445--7707447.cif.'
_cod_original_cell_volume 16364(6)
_cod_original_formula_sum 'C219 H124.00 Cl3 N12 O62 Rh3 Zr6'
_cod_database_code 7707447
_shelx_shelxl_version_number 2018/1
_shelx_space_group_comment
;
The symmetry employed for this shelxl refinement is uniquely defined
by the following loop, which should always be used as a source of
symmetry information in preference to the above space-group names.
They are only intended as comments.
;

loop_
_space_group_symop_operation_xyz
'x, y, z'
'-y, x, z'
'-x, -y, z'
'y, -x, z'
'x, -z, y'
'x, -y, -z'
'x, z, -y'
'z, y, -x'
'-x, y, -z'
'-z, y, x'
'z, x, y'
'y, z, x'
'-y, -z, x'
'z, -x, -y'
'-y, z, -x'
'-z, -x, y'
'-z, x, -y'
'y, -z, -x'
'y, x, -z'
'-y, -x, -z'
'-x, z, y'
'-x, -z, -y'
'z, -y, x'
'-z, -y, -x'
'-x, -y, -z'
'y, -x, -z'
'x, y, -z'
'-y, x, -z'
'-x, z, -y'
'-x, y, z'
'-x, -z, y'
'-z, -y, x'
'x, -y, z'
'z, -y, -x'
'-z, -x, -y'
'-y, -z, -x'
'y, z, -x'
'-z, x, y'
'y, -z, x'
'z, x, -y'
'z, -x, y'
'-y, z, x'
'-y, -x, z'
'y, x, z'
'x, -z, -y'
'x, z, y'
'-z, y, -x'
'z, y, x'

loop_
_atom_site_label
_atom_site_type_symbol
_atom_site_fract_x
_atom_site_fract_y
_atom_site_fract_z
_atom_site_U_iso_or_equiv
_atom_site_adp_type
_atom_site_occupancy
_atom_site_site_symmetry_order
_atom_site_calc_flag
_atom_site_refinement_flags_posn
_atom_site_refinement_flags_adp
_atom_site_refinement_flags_occupancy
_atom_site_disorder_assembly
_atom_site_disorder_group
Rh1 Rh 0.500000 0.500000 0.000000 0.31(2) Uani 0.3333 16 d DS T P A .
Cl1 Cl 0.500000 0.500000 0.0870(8) 0.124(14) Uiso 0.1666 8 d DS . P . .
O11 O 0.500000 0.500000 0.1182(4) 0.085(19) Uiso 0.1666 8 d DS . P A .
C11 C 0.500000 0.500000 0.0709(4) 0.08(4) Uiso 0.1666 8 d DS . P A .
Rh2 Rh 0.500000 0.500000 0.0582(8) 0.283(10) Uiso 0.3334 8 d S . P A .
C95 C 0.87601(19) 0.87601(19) 0.000000 0.0395(15) Uani 1 4 d S T P A .
O15 O 0.92359(13) 0.85977(13) 0.000000 0.0354(7) Uani 1 2 d S T P A .
Zr1 Zr 1.000000 0.90212(3) 0.000000 0.0224(3) Uani 1 8 d S T P . .
C1A C 0.5422(6) 0.6125(6) 0.000000 0.046(3) Uiso 0.4 2 d S . P A 1
C2A C 0.5267(6) 0.6665(6) 0.000000 0.048(3) Uiso 0.4 2 d S . P A 1
H2A H 0.549265 0.696330 0.000000 0.057 Uiso 0.4 2 calc R U P A 1
C5A C 0.5957(6) 0.5957(6) 0.000000 0.044(4) Uiso 0.4 4 d S . P A 1
C15A C 0.6378(6) 0.6378(6) 0.000000 0.045(4) Uiso 0.4 4 d S . P A 1
C25A C 0.6751(7) 0.6402(7) -0.0406(8) 0.042(4) Uiso 0.2 1 d . . P A -1
H25A H 0.674335 0.615694 -0.068796 0.051 Uiso 0.2 1 calc R U P A -1
C35A C 0.7120(8) 0.6783(8) -0.0385(9) 0.047(4) Uiso 0.2 1 d . . P A -1
H35A H 0.737501 0.679367 -0.065820 0.057 Uiso 0.2 1 calc R U P A -1
C45A C 0.7152(5) 0.7152(5) 0.000000 0.040(4) Uiso 0.4 4 d S . P A 1
C55A C 0.7570(4) 0.7570(4) 0.000000 0.028(3) Uiso 0.4 4 d S . P A 1
C65A C 0.7444(6) 0.8092(6) 0.000000 0.046(3) Uiso 0.4 2 d S . P A 1
H65A H 0.708340 0.819020 0.000000 0.056 Uiso 0.4 2 calc R U P A 1
C75A C 0.7817(6) 0.8479(6) 0.000000 0.043(3) Uiso 0.4 2 d S . P A 1
H75A H 0.771279 0.883830 0.000000 0.051 Uiso 0.4 2 calc R U P A 1
C85 C 0.8347(2) 0.8347(2) 0.000000 0.058(2) Uani 1 4 d S T P . .
N1A N 0.500000 0.5812(7) 0.000000 0.044(4) Uiso 0.4 4 d S . P A 1
O3 O 0.9448(3) 0.9448(3) 0.0552(3) 0.022(2) Uani 0.5 6 d S T P . 1
H3 H 0.922080 0.922080 0.077920 0.027 Uiso 0.5 6 calc R U P . 1
C1B C 0.5423(7) 0.6121(7) 0.0291(6) 0.060(4) Uiso 0.3 1 d . . P A -2
C2B C 0.5272(6) 0.6653(7) 0.0287(6) 0.060(4) Uiso 0.3 1 d . . P A -2
H2B H 0.549591 0.695356 0.028682 0.072 Uiso 0.3 1 d R U P A -2
C15B C 0.6384(5) 0.6384(5) 0.0260(7) 0.056(5) Uiso 0.3 2 d GS . P A 2
C25B C 0.6753(6) 0.6362(5) -0.0143(5) 0.045(6) Uiso 0.15 1 d G . P A -2
H25B H 0.672672 0.609751 -0.040701 0.053 Uiso 0.15 1 calc R U P A -2
C35B C 0.7162(6) 0.6726(7) -0.0161(6) 0.052(7) Uiso 0.15 1 d G . P A -2
H35B H 0.741424 0.671062 -0.043691 0.062 Uiso 0.15 1 calc R U P A -2
C45B C 0.7201(6) 0.7113(7) 0.0225(7) 0.052(5) Uiso 0.15 1 d G . P A -2
C25C C 0.6831(8) 0.7135(6) 0.0628(7) 0.066(8) Uiso 0.15 1 d G . P A -2
H25C H 0.685807 0.739912 0.089170 0.079 Uiso 0.15 1 calc R U P A -2
C35C C 0.6423(7) 0.6771(4) 0.0646(6) 0.074(10) Uiso 0.15 1 d G . P A -2
H35C H 0.617053 0.678601 0.092162 0.089 Uiso 0.15 1 calc R U P A -2
C55B C 0.755(4) 0.759(4) 0.0230(9) 0.059(8) Uiso 0.15 1 d . . P A -2
C65B C 0.7446(6) 0.8094(5) 0.0263(5) 0.047(3) Uiso 0.3 1 d . . P A -2
H65B H 0.709231 0.820404 0.031330 0.056 Uiso 0.3 1 calc R U P A -2
C75B C 0.7842(6) 0.8473(6) 0.0227(6) 0.045(3) Uiso 0.3 1 d . . P A -2
H75B H 0.777781 0.881918 0.035302 0.054 Uiso 0.3 1 calc R U P A -2
N1B N 0.500000 0.5818(7) 0.0282(7) 0.051(4) Uiso 0.3 2 d S . P A 2
O31 O 1.0417(3) 0.9583(3) -0.0417(3) 0.018(2) Uani 0.5 6 d S T P . 2
O1W O 0.8716(5) 0.8716(5) 0.1284(5) 0.090(6) Uani 0.5 6 d S T P B 1
O3W O 0.7419(18) 1.000000 0.000000 0.13(3) Uani 0.25 8 d S T P C 3
O5W O 0.723(6) 0.831(4) 0.169(4) 0.18(5) Uiso 0.1 2 d S . P D 1
O2W O 0.830(5) 0.864(3) 0.136(3) 0.13(3) Uiso 0.1 2 d S . P . 2
O8W O 0.661(4) 0.926(3) 0.074(3) 0.16(4) Uiso 0.1 2 d S . P E 4
O4W O 0.723(3) 1.000000 0.023(3) 0.12(3) Uiso 0.1 2 d S . P . 2
O7W O 0.709(6) 0.881(5) 0.119(5) 0.11(5) Uiso 0.05 2 d S . P F 3
O6W O 0.722(10) 0.854(8) 0.146(8) 0.15(8) Uiso 0.05 2 d S . P G 2
C1 C 0.5954(7) 0.5954(7) 0.0301(10) 0.065(6) Uiso 0.3 2 d S . P A 2
O9W O 0.814(4) 0.576(4) -0.038(4) 0.22(4) Uiso 0.1 1 d . . P H -1
O1 O 0.850(2) 0.850(2) 0.150(2) 0.16(3) Uiso 0.3334 6 d S . P . 2
O10W O 0.9011(5) 0.9011(5) 0.0989(5) 0.036(5) Uiso 0.25 6 d S . P I 3

loop_
_atom_site_aniso_label
_atom_site_aniso_U_11
_atom_site_aniso_U_22
_atom_site_aniso_U_33
_atom_site_aniso_U_23
_atom_site_aniso_U_13
_atom_site_aniso_U_12
Rh1 0.048(3) 0.048(3) 0.82(6) 0.000 0.000 0.000
C95 0.036(2) 0.036(2) 0.047(4) 0.000 0.000 -0.007(3)
O15 0.0304(16) 0.0350(17) 0.0409(18) 0.000 0.000 -0.0059(13)
Zr1 0.0233(3) 0.0207(4) 0.0233(3) 0.000 0.000 0.000
C85 0.034(2) 0.034(2) 0.107(7) 0.000 0.000 -0.006(3)
O3 0.022(2) 0.022(2) 0.022(2) 0.007(2) 0.007(2) -0.007(2)
O31 0.018(2) 0.018(2) 0.018(2) -0.003(2) 0.003(2) 0.003(2)
O1W 0.090(6) 0.090(6) 0.090(6) 0.017(6) 0.017(6) -0.017(6)
O3W 0.02(2) 0.18(5) 0.18(5) 0.000 0.000 0.000

loop_
_atom_type_symbol
_atom_type_description
_atom_type_scat_dispersion_real
_atom_type_scat_dispersion_imag
_atom_type_scat_source
C C 0.0033 0.0016 'International Tables Vol C Tables 4.2.6.8 and 6.1.1.4'
H H 0.0000 0.0000 'International Tables Vol C Tables 4.2.6.8 and 6.1.1.4'
Cl Cl 0.1484 0.1585 'International Tables Vol C Tables 4.2.6.8 and 6.1.1.4'
N N 0.0061 0.0033 'International Tables Vol C Tables 4.2.6.8 and 6.1.1.4'
O O 0.0106 0.0060 'International Tables Vol C Tables 4.2.6.8 and 6.1.1.4'
Rh Rh -1.1178 0.9187 'International Tables Vol C Tables 4.2.6.8 and 6.1.1.4'
Zr Zr -2.9673 0.5597 'International Tables Vol C Tables 4.2.6.8 and 6.1.1.4'

loop_
_geom_angle_atom_site_label_1
_geom_angle_atom_site_label_2
_geom_angle_atom_site_label_3
_geom_angle
_geom_angle_site_symmetry_1
_geom_angle_site_symmetry_3
_geom_angle_publ_flag
Rh2 Rh1 Rh2 180.0 25_665 . ?
Rh2 Rh1 C11 0.000(1) 25_665 25_665 ?
Rh2 Rh1 C11 180.0 . 25_665 ?
Rh2 Rh1 C11 180.0 25_665 . ?
Rh2 Rh1 C11 0.000(2) . . ?
C11 Rh1 C11 180.0 25_665 . ?
Rh2 Rh1 N1A 90.000(2) 25_665 26_565 ?
Rh2 Rh1 N1A 90.000(2) . 26_565 ?
C11 Rh1 N1A 90.000(1) 25_665 26_565 ?
C11 Rh1 N1A 90.000(1) . 26_565 ?
Rh2 Rh1 N1A 90.000(2) 25_665 2_655 ?
Rh2 Rh1 N1A 90.000(2) . 2_655 ?
C11 Rh1 N1A 90.000(1) 25_665 2_655 ?
C11 Rh1 N1A 90.000(1) . 2_655 ?
N1A Rh1 N1A 180.0 26_565 2_655 ?
Rh2 Rh1 N1A 90.0 25_665 25_665 ?
Rh2 Rh1 N1A 90.0 . 25_665 ?
C11 Rh1 N1A 90.0 25_665 25_665 ?
C11 Rh1 N1A 90.0 . 25_665 ?
N1A Rh1 N1A 90.000(1) 26_565 25_665 ?
N1A Rh1 N1A 90.000(1) 2_655 25_665 ?
Rh2 Rh1 N1A 90.0 25_665 . ?
Rh2 Rh1 N1A 90.0 . . ?
C11 Rh1 N1A 90.0 25_665 . ?
C11 Rh1 N1A 90.0 . . ?
N1A Rh1 N1A 90.000(1) 26_565 . ?
N1A Rh1 N1A 90.000(1) 2_655 . ?
N1A Rh1 N1A 180.0 25_665 . ?
Rh2 Rh1 N1B 71.0(5) 25_665 28_655 ?
Rh2 Rh1 N1B 109.0(5) . 28_655 ?
C11 Rh1 N1B 71.0(5) 25_665 28_655 ?
C11 Rh1 N1B 109.0(5) . 28_655 ?
N1A Rh1 N1B 161.0(5) 26_565 28_655 ?
N1A Rh1 N1B 19.0(5) 2_655 28_655 ?
N1A Rh1 N1B 90.000(1) 25_665 28_655 ?
N1A Rh1 N1B 90.000(2) . 28_655 ?
Rh2 Rh1 N1B 109.0(5) 25_665 4_565 ?
Rh2 Rh1 N1B 71.0(5) . 4_565 ?
C11 Rh1 N1B 109.0(5) 25_665 4_565 ?
C11 Rh1 N1B 71.0(5) . 4_565 ?
N1A Rh1 N1B 19.0(5) 26_565 4_565 ?
N1A Rh1 N1B 161.0(5) 2_655 4_565 ?
N1A Rh1 N1B 90.000(1) 25_665 4_565 ?
N1A Rh1 N1B 90.000(1) . 4_565 ?
N1B Rh1 N1B 180.0(9) 28_655 4_565 ?
Rh2 Rh1 N1B 71.0(5) 25_665 25_665 ?
Rh2 Rh1 N1B 109.0(5) . 25_665 ?
C11 Rh1 N1B 71.0(5) 25_665 25_665 ?
C11 Rh1 N1B 109.0(5) . 25_665 ?
N1A Rh1 N1B 90.000(1) 26_565 25_665 ?
N1A Rh1 N1B 90.000(1) 2_655 25_665 ?
N1A Rh1 N1B 19.0(5) 25_665 25_665 ?
N1A Rh1 N1B 161.0(5) . 25_665 ?
N1B Rh1 N1B 83.9(3) 28_655 25_665 ?
N1B Rh1 N1B 96.1(3) 4_565 25_665 ?
Rh2 Rh1 N1B 71.0(5) 25_665 27 ?
Rh2 Rh1 N1B 109.0(5) . 27 ?
C11 Rh1 N1B 71.0(5) 25_665 27 ?
C11 Rh1 N1B 109.0(5) . 27 ?
N1A Rh1 N1B 90.000(1) 26_565 27 ?
N1A Rh1 N1B 90.000(1) 2_655 27 ?
N1A Rh1 N1B 161.0(5) 25_665 27 ?
N1A Rh1 N1B 19.0(5) . 27 ?
N1B Rh1 N1B 83.9(3) 28_655 27 ?
N1B Rh1 N1B 96.1(3) 4_565 27 ?
N1B Rh1 N1B 142.0(9) 25_665 27 ?
Rh2 Cl1 O11 180.0 . . ?
Rh2 Cl1 Rh1 0.000(3) . . ?
O11 Cl1 Rh1 180.0 . . ?
Cl1 O11 C11 0.000(3) . . ?
Cl1 O11 Rh2 0.000(3) . . ?
C11 O11 Rh2 0.000(1) . . ?
O11 C11 Rh1 180.0 . . ?
Cl1 Rh2 Rh1 180.0 . . ?
Cl1 Rh2 O11 0.000(3) . . ?
Rh1 Rh2 O11 180.0 . . ?
Cl1 Rh2 N1B 110.2(7) . 3_665 ?
Rh1 Rh2 N1B 69.8(7) . 3_665 ?
O11 Rh2 N1B 110.2(7) . 3_665 ?
Cl1 Rh2 N1B 110.2(7) . 2_655 ?
Rh1 Rh2 N1B 69.8(7) . 2_655 ?
O11 Rh2 N1B 110.2(7) . 2_655 ?
N1B Rh2 N1B 83.2(5) 3_665 2_655 ?
Cl1 Rh2 N1B 110.2(7) . 4_565 ?
Rh1 Rh2 N1B 69.8(7) . 4_565 ?
O11 Rh2 N1B 110.2(7) . 4_565 ?
N1B Rh2 N1B 83.2(5) 3_665 4_565 ?
N1B Rh2 N1B 139.6(14) 2_655 4_565 ?
Cl1 Rh2 N1B 110.2(7) . . ?
Rh1 Rh2 N1B 69.8(7) . . ?
O11 Rh2 N1B 110.2(7) . . ?
N1B Rh2 N1B 139.6(14) 3_665 . ?
N1B Rh2 N1B 83.2(5) 2_655 . ?
N1B Rh2 N1B 83.2(5) 4_565 . ?
Cl1 Rh2 N1A 125.6(5) . 25_665 ?
Rh1 Rh2 N1A 54.4(5) . 25_665 ?
O11 Rh2 N1A 125.6(5) . 25_665 ?
N1B Rh2 N1A 15.5(6) 3_665 25_665 ?
N1B Rh2 N1A 78.4(5) 2_655 25_665 ?
N1B Rh2 N1A 78.4(5) 4_565 25_665 ?
N1B Rh2 N1A 124.2(11) . 25_665 ?
Cl1 Rh2 N1A 125.6(5) . 2_655 ?
Rh1 Rh2 N1A 54.4(5) . 2_655 ?
O11 Rh2 N1A 125.6(5) . 2_655 ?
N1B Rh2 N1A 78.4(5) 3_665 2_655 ?
N1B Rh2 N1A 15.5(6) 2_655 2_655 ?
N1B Rh2 N1A 124.2(11) 4_565 2_655 ?
N1B Rh2 N1A 78.4(5) . 2_655 ?
N1A Rh2 N1A 70.1(5) 25_665 2_655 ?
Cl1 Rh2 N1A 125.6(5) . . ?
Rh1 Rh2 N1A 54.4(5) . . ?
O11 Rh2 N1A 125.6(5) . . ?
N1A Rh2 N1A 108.7(9) 25_665 . ?
N1A Rh2 N1A 70.1(5) 2_655 . ?
Cl1 Rh2 N1A 125.6(5) . 26_565 ?
Rh1 Rh2 N1A 54.4(5) . 26_565 ?
O11 Rh2 N1A 125.6(5) . 26_565 ?
N1B Rh2 N1A 78.4(5) 3_665 26_565 ?
N1B Rh2 N1A 124.2(11) 2_655 26_565 ?
N1B Rh2 N1A 15.5(6) 4_565 26_565 ?
N1B Rh2 N1A 78.4(5) . 26_565 ?
N1A Rh2 N1A 70.1(5) 25_665 26_565 ?
N1A Rh2 N1A 108.7(9) 2_655 26_565 ?
N1A Rh2 N1A 70.1(5) . 26_565 ?
Cl1 Rh2 Rh2 180.0 . 25_665 ?
Rh1 Rh2 Rh2 0.000(1) . 25_665 ?
O11 Rh2 Rh2 180.0 . 25_665 ?
N1A Rh2 Rh2 54.4(5) 25_665 25_665 ?
N1A Rh2 Rh2 54.4(5) 2_655 25_665 ?
N1A Rh2 Rh2 54.4(5) . 25_665 ?
N1A Rh2 Rh2 54.4(5) 26_565 25_665 ?
O15 C95 O15 127.7(6) . 19 ?
O15 C95 C85 116.2(3) . . ?
O15 C95 C85 116.2(3) 19 . ?
C95 O15 Zr1 132.2(3) . . ?
O31 Zr1 O31 92.7(6) 27 4_575 ?
O31 Zr1 O31 61.5(4) 26_575 4_575 ?
O31 Zr1 O31 61.5(4) 27 . ?
O31 Zr1 O31 92.7(6) 26_575 . ?
O31 Zr1 O31 61.5(4) 4_575 . ?
O31 Zr1 O15 141.45(6) 27 10_654 ?
O31 Zr1 O15 141.45(6) 26_575 10_654 ?
O31 Zr1 O15 83.5(3) 4_575 10_654 ?
O31 Zr1 O15 83.5(3) . 10_654 ?
O15 Zr1 O15 76.41(8) 10_654 30_755 ?
O15 Zr1 O15 122.01(18) 10_654 8_656 ?
O15 Zr1 O15 76.41(8) 30_755 8_656 ?
O31 Zr1 O15 141.45(6) 27 . ?
O31 Zr1 O15 83.5(3) 26_575 . ?
O31 Zr1 O15 83.5(3) 4_575 . ?
O31 Zr1 O15 141.45(6) . . ?
O15 Zr1 O15 76.41(8) 10_654 . ?
O15 Zr1 O15 122.00(18) 30_755 . ?
O15 Zr1 O15 76.41(8) 8_656 . ?
O15 Zr1 O3 140.83(6) 10_654 . ?
O15 Zr1 O3 140.83(6) 30_755 . ?
O15 Zr1 O3 71.9(2) 8_656 . ?
O15 Zr1 O3 71.9(2) . . ?
O15 Zr1 O3 140.83(6) 10_654 2_755 ?
O15 Zr1 O3 71.9(2) 30_755 2_755 ?
O15 Zr1 O3 71.9(2) 8_656 2_755 ?
O15 Zr1 O3 140.83(6) . 2_755 ?
O3 Zr1 O3 76.7(2) . 2_755 ?
O31 Zr1 O3 107.7(5) 27 27 ?
O31 Zr1 O3 70.6(3) 26_575 27 ?
O31 Zr1 O3 15.0(2) 4_575 27 ?
O31 Zr1 O3 70.7(3) . 27 ?
O15 Zr1 O3 71.9(2) 10_654 27 ?
O15 Zr1 O3 140.83(6) 30_755 27 ?
O15 Zr1 O3 140.83(6) 8_656 27 ?
O15 Zr1 O3 71.9(2) . 27 ?
O3 Zr1 O3 76.7(2) . 27 ?
O3 Zr1 O3 122.6(5) 2_755 27 ?
O15 Zr1 O3 71.9(2) 10_654 28_755 ?
O15 Zr1 O3 71.9(2) 30_755 28_755 ?
O15 Zr1 O3 140.83(6) 8_656 28_755 ?
O15 Zr1 O3 140.83(6) . 28_755 ?
O3 Zr1 O3 122.6(5) . 28_755 ?
O3 Zr1 O3 76.7(2) 2_755 28_755 ?
O3 Zr1 O3 76.7(2) 27 28_755 ?
N1A C1A C2A 110.6(13) . . ?
N1A C1A C5A 125.9(14) . . ?
C2A C1A C5A 123.4(14) . . ?
C2A C2A C1A 106.0(8) 30_655 . ?
C1A C5A C1A 124.9(18) 19 . ?
C1A C5A C15A 117.5(9) 19 . ?
C1A C5A C15A 117.5(9) . . ?
C25A C15A C5A 120.6(11) . . ?
C35A C25A C15A 118.2(19) . . ?
C25A C35A C45A 124(2) . . ?
C35A C45A C55A 122.1(12) . . ?
C65A C55A C65A 117.0(17) . 19 ?
C65A C55A C45A 121.5(8) . . ?
C65A C55A C45A 121.5(8) 19 . ?
C75A C65A C55A 122.6(14) . . ?
C65A C75A C85 120.0(13) . . ?
C75A C85 C75A 117.8(14) . 19 ?
C75A C85 C95 121.1(7) . . ?
C75A C85 C95 121.1(7) 19 . ?
C75B C85 C95 118.2(6) . . ?
C1A N1A C1A 106.8(18) . 30_655 ?
C1A N1A Rh1 126.6(9) . . ?
C1A N1A Rh1 126.6(9) 30_655 . ?
C1A N1A Rh2 119.0(6) . 25_665 ?
C1A N1A Rh2 119.0(6) 30_655 25_665 ?
Rh1 N1A Rh2 35.6(5) . 25_665 ?
C1A N1A Rh2 119.0(6) . . ?
C1A N1A Rh2 119.0(6) 30_655 . ?
Rh1 N1A Rh2 35.6(5) . . ?
Rh2 N1A Rh2 71.3(9) 25_665 . ?
Zr1 O3 Zr1 102.2(3) 29_766 26_575 ?
Zr1 O3 Zr1 102.2(3) 29_766 . ?
Zr1 O3 Zr1 102.2(3) 26_575 . ?
N1B C1B C2B 109.8(15) . . ?
N1B C1B C1 126.9(17) . . ?
C2B C1B C1 123.3(17) . . ?
C15B C15B C25B 42.5(6) 27 . ?
C15B C15B C35C 134.8(7) 27 . ?
C25B C15B C35C 120.0(5) . . ?
C15B C15B C1 93.8(11) 27 . ?
C25B C15B C1 119.8(12) . . ?
C35C C15B C1 120.1(12) . . ?
C15B C25B C35B 120.0(4) . . ?
C45B C35B C25B 120.0 . . ?
C35B C45B C25C 120.0 . . ?
C35B C45B C55B 128(3) . . ?
C25C C45B C55B 111(3) . . ?
C45B C25C C35C 120.0 . . ?
C25C C35C C15B 120.00(17) . . ?
C65B C55B C45B 132(8) . . ?
C55B C65B C75B 122(3) . . ?
C65B C75B C85 121.0(12) . . ?
C1B N1B N1B 91.1(11) . 27 ?
C1B N1B Rh1 123.8(10) . . ?
N1B N1B Rh1 71.0(5) 27 . ?
C1B N1B Rh2 122.7(10) . . ?
N1B N1B Rh2 110.2(7) 27 . ?
Rh1 N1B Rh2 39.2(6) . . ?
Zr1 O31 Zr1 116.4(2) 2_755 5_564 ?
Zr1 O31 Zr1 116.4(2) 2_755 . ?
Zr1 O31 Zr1 116.4(2) 5_564 . ?
O1 O2W O2W 31(4) . 17_656 ?
O4W O4W O4W 45.000(18) 5_564 27 ?
O4W O4W O4W 45.000(18) 7_566 27 ?
C1B C1 C1 89.0(12) . 27 ?
C1B C1 C15B 117.4(11) . . ?
C1 C1 C15B 86.2(11) 27 . ?
O2W O1 O2W 118(8) 18_566 17_656 ?
O2W O1 O2W 118(8) 18_566 . ?
O2W O1 O2W 118(8) 17_656 . ?

loop_
_geom_bond_atom_site_label_1
_geom_bond_atom_site_label_2
_geom_bond_distance
_geom_bond_site_symmetry_2
_geom_bond_publ_flag
Rh1 Rh2 1.48(2) 25_665 ?
Rh1 Rh2 1.48(2) . ?
Rh1 C11 1.800(9) 25_665 ?
Rh1 C11 1.800(9) . ?
Rh1 N1A 2.062(18) 26_565 ?
Rh1 N1A 2.062(18) 2_655 ?
Rh1 N1A 2.062(18) 25_665 ?
Rh1 N1A 2.062(18) . ?
Rh1 N1B 2.196(18) 28_655 ?
Rh1 N1B 2.196(18) 4_565 ?
Rh1 N1B 2.196(18) 25_665 ?
Rh1 N1B 2.196(18) 27 ?
Cl1 Rh2 0.73(3) . ?
Cl1 O11 0.79(2) . ?
O11 C11 1.2000(10) . ?
O11 Rh2 1.52(2) . ?
Rh2 N1B 2.21(2) 3_665 ?
Rh2 N1B 2.21(2) 2_655 ?
Rh2 N1B 2.21(2) 4_565 ?
Rh2 N1B 2.21(2) . ?
Rh2 N1A 2.538(19) 25_665 ?
Rh2 N1A 2.538(19) 2_655 ?
Rh2 N1A 2.538(19) . ?
Rh2 N1A 2.538(19) 26_565 ?
Rh2 Rh2 2.96(4) 25_665 ?
C95 O15 1.276(4) . ?
C95 O15 1.276(4) 19 ?
C95 C85 1.482(10) . ?
O15 Zr1 2.218(3) . ?
Zr1 O31 2.067(2) 27 ?
Zr1 O31 2.067(2) 26_575 ?
Zr1 O31 2.067(2) 4_575 ?
Zr1 O31 2.067(2) . ?
Zr1 O3 2.258(5) . ?
Zr1 O3 2.258(5) 2_755 ?
Zr1 O3 2.258(5) 27 ?
Zr1 O3 2.258(5) 28_755 ?
C1A N1A 1.333(17) . ?
C1A C2A 1.42(2) . ?
C1A C5A 1.425(17) . ?
C2A C2A 1.36(3) 30_655 ?
C5A C15A 1.51(3) . ?
C15A C25A 1.40(2) . ?
C25A C35A 1.35(3) . ?
C35A C45A 1.36(2) . ?
C45A C55A 1.50(2) . ?
C55A C65A 1.364(17) . ?
C55A C65A 1.364(17) 19 ?
C65A C75A 1.36(2) . ?
C75A C85 1.388(15) . ?
C85 C75B 1.441(15) . ?
C1B N1B 1.322(19) . ?
C1B C2B 1.40(2) . ?
C1B C1 1.41(2) . ?
C15B C15B 1.32(3) 27 ?
C15B C25B 1.3900 . ?
C15B C35C 1.390(8) . ?
C15B C1 1.55(3) . ?
C25B C35B 1.3900 . ?
C35B C45B 1.3900 . ?
C45B C25C 1.3900 . ?
C45B C55B 1.50(3) . ?
C25C C35C 1.3900 . ?
C55B C65B 1.31(11) . ?
C65B C75B 1.39(2) . ?
N1B N1B 1.43(4) 27 ?
O2W O1 0.73(11) . ?
O2W O2W 1.25(19) 17_656 ?
O2W O2W 1.25(19) 18_566 ?
O4W O4W 0.81(11) 5_564 ?
O4W O4W 0.81(11) 7_566 ?
O4W O4W 1.15(16) 27 ?
C1 C1 1.53(5) 27 ?
